data_4038023
loop_
_publ_author_name
'Lu, Qing'
'Kole, Goutam Kumar'
'Friedrich, Alexandra'
'M\"uller-Buschbaum, Klaus'
'Liu, Zhiqiang'
'Yu, Xiaoqiang'
'Marder, Todd B.'

_publ_section_title
;
 Comparison Study of the Site-Effect on Regioisomeric Pyridyl-Pyrene
 Conjugates: Synthesis, Structures, and Photophysical Properties.
;
_journal_issue 6
_journal_name_full 'The Journal of organic chemistry'
_journal_page_first 4256
_journal_page_last 4266
_journal_paper_doi 10.1021/acs.joc.9b03421
_journal_volume 85
_journal_year 2020
_chemical_formula_sum 'C13 H8 N'
_chemical_formula_weight 178.20
_space_group_crystal_system monoclinic
_space_group_IT_number 14
_space_group_name_Hall '-P 2ybc'
_space_group_name_H-M_alt 'P 1 21/c 1'
_atom_sites_solution_hydrogens difmap
_audit_creation_method SHELXL-2014/7
_cell_angle_alpha 90
_cell_angle_beta 99.7660(10)
_cell_angle_gamma 90
_cell_formula_units_Z 4
_cell_length_a 9.3677(2)
_cell_length_b 8.1391(2)
_cell_length_c 11.6155(3)
_cell_measurement_reflns_used 6519
_cell_measurement_temperature 293(2)
_cell_measurement_theta_max 80.10
_cell_measurement_theta_min 4.79
_cell_volume 872.79(4)
_computing_cell_refinement 'Bruker SAINT'
_computing_data_collection 'Bruker APEX2'
_computing_data_reduction 'Bruker SAINT'
_computing_molecular_graphics 'Bruker SHELXTL'
_computing_publication_material 'Bruker SHELXTL'
_computing_structure_refinement 'SHELXL-2014/7 (Sheldrick, 2014)'
_computing_structure_solution 'SHELXS-97 (Sheldrick 2008)'
_diffrn_ambient_temperature 293(2)
_diffrn_detector_area_resol_mean 8.3
_diffrn_measured_fraction_theta_full 0.990
_diffrn_measured_fraction_theta_max 0.989
_diffrn_measurement_device_type 'Bruker APEX-II CCD'
_diffrn_measurement_method '\f and \w scans'
_diffrn_radiation_type CuK\a
_diffrn_radiation_wavelength 1.54178
_diffrn_reflns_av_R_equivalents 0.0540
_diffrn_reflns_av_unetI/netI 0.0292
_diffrn_reflns_Laue_measured_fraction_full 0.990
_diffrn_reflns_Laue_measured_fraction_max 0.989
_diffrn_reflns_limit_h_max 11
_diffrn_reflns_limit_h_min -11
_diffrn_reflns_limit_k_max 8
_diffrn_reflns_limit_k_min -10
_diffrn_reflns_limit_l_max 14
_diffrn_reflns_limit_l_min -14
_diffrn_reflns_number 17600
_diffrn_reflns_point_group_measured_fraction_full 0.990
_diffrn_reflns_point_group_measured_fraction_max 0.989
_diffrn_reflns_theta_full 67.679
_diffrn_reflns_theta_max 80.658
_diffrn_reflns_theta_min 4.790
_exptl_absorpt_coefficient_mu 0.617
_exptl_absorpt_correction_T_max 0.988
_exptl_absorpt_correction_T_min 0.716
_exptl_absorpt_correction_type multi-scan
_exptl_absorpt_process_details 'APEX2 Software Suite (Bruker, 2005)'
_exptl_crystal_colour yellow
_exptl_crystal_density_diffrn 1.356
_exptl_crystal_description plate
_exptl_crystal_F_000 372
_exptl_crystal_size_max 0.580
_exptl_crystal_size_mid 0.450
_exptl_crystal_size_min 0.020
_refine_diff_density_max 0.195
_refine_diff_density_min -0.132
_refine_diff_density_rms 0.032
_refine_ls_extinction_method none
_refine_ls_goodness_of_fit_ref 1.107
_refine_ls_hydrogen_treatment refall
_refine_ls_matrix_type full
_refine_ls_number_parameters 159
_refine_ls_number_reflns 1897
_refine_ls_number_restraints 0
_refine_ls_restrained_S_all 1.107
_refine_ls_R_factor_all 0.0553
_refine_ls_R_factor_gt 0.0463
_refine_ls_shift/su_max 0.000
_refine_ls_shift/su_mean 0.000
_refine_ls_structure_factor_coef Fsqd
_refine_ls_weighting_details 'w=1/[\s^2^(Fo^2^)+(0.0692P)^2^+0.1420P] where P=(Fo^2^+2Fc^2^)/3'
_refine_ls_weighting_scheme calc
_refine_ls_wR_factor_gt 0.1304
_refine_ls_wR_factor_ref 0.1405
_reflns_Friedel_coverage 0.000
_reflns_number_gt 1546
_reflns_number_total 1897
_reflns_threshold_expression 'I > 2\s(I)'
_cod_data_source_file jo9b03421_si_001.cif
_cod_data_source_block 201903-sad
_cod_depositor_comments 'Adding full bibliography for 4038018--4038031.cif.'
_cod_original_sg_symbol_H-M 'P 21/c'
_cod_database_code 4038023
_shelx_shelxl_version_number 2014/7
_shelx_space_group_comment
; 
The symmetry employed for this shelxl refinement is uniquely defined 
by the following loop, which should always be used as a source of 
symmetry information in preference to the above space-group names. 
They are only intended as comments. 
;
_shelx_estimated_absorpt_t_min 0.716
_shelx_estimated_absorpt_t_max 0.988
_exptl_absorpt_special_details
;
about 3.2 hours for data collection, 
with scale.
;

loop_
_space_group_symop_operation_xyz
'x, y, z'
'-x, y+1/2, -z+1/2'
'-x, -y, -z'
'x, -y-1/2, z-1/2'

loop_
_atom_site_label
_atom_site_type_symbol
_atom_site_fract_x
_atom_site_fract_y
_atom_site_fract_z
_atom_site_U_iso_or_equiv
_atom_site_adp_type
_atom_site_occupancy
_atom_site_site_symmetry_order
_atom_site_calc_flag
_atom_site_refinement_flags_posn
_atom_site_refinement_flags_adp
_atom_site_refinement_flags_occupancy
_atom_site_disorder_assembly
_atom_site_disorder_group
N1 N -0.05294(16) 0.4093(2) 0.84116(13) 0.0680(4) Uani 1 1 d . . . . .
C12 C -0.06678(19) 0.4191(2) 0.72571(16) 0.0656(5) Uani 1 1 d . . . . .
C13 C 0.04666(18) 0.3993(2) 0.66470(14) 0.0599(4) Uani 1 1 d . . . . .
C9 C 0.18439(16) 0.36329(17) 0.72451(13) 0.0484(4) Uani 1 1 d . . . . .
C1 C 0.31068(15) 0.34087(18) 0.66358(12) 0.0478(4) Uani 1 1 d . . . . .
C6 C 0.35687(14) 0.46717(16) 0.59452(11) 0.0441(3) Uani 1 1 d . . . . .
C5 C 0.47595(14) 0.43748(15) 0.53556(11) 0.0419(3) Uani 1 1 d . . . . .
C10 C 0.19808(18) 0.3466(2) 0.84498(14) 0.0553(4) Uani 1 1 d . . . . .
C11 C 0.0791(2) 0.3723(2) 0.89827(15) 0.0637(4) Uani 1 1 d . . . . .
C2 C 0.38495(17) 0.19207(19) 0.67524(14) 0.0558(4) Uani 1 1 d . . . . .
C3 C 0.50059(17) 0.16293(19) 0.61819(15) 0.0556(4) Uani 1 1 d . . . . .
C4 C 0.54739(15) 0.28259(16) 0.54685(12) 0.0464(3) Uani 1 1 d . . . . .
C7 C 0.29129(16) 0.62741(18) 0.58412(13) 0.0501(4) Uani 1 1 d . . . . .
C8 C 0.33672(16) 0.74533(18) 0.51702(14) 0.0519(4) Uani 1 1 d . . . . .
H11 H 0.088(2) 0.363(3) 0.9838(19) 0.078(6) Uiso 1 1 d . . . . .
H10 H 0.294(2) 0.318(2) 0.8936(17) 0.073(5) Uiso 1 1 d . . . . .
H12 H -0.166(2) 0.441(3) 0.6825(19) 0.083(6) Uiso 1 1 d . . . . .
H13 H 0.030(2) 0.409(3) 0.5782(19) 0.079(6) Uiso 1 1 d . . . . .
H2 H 0.352(2) 0.103(2) 0.7259(16) 0.068(5) Uiso 1 1 d . . . . .
H3 H 0.553(2) 0.051(2) 0.6288(16) 0.070(5) Uiso 1 1 d . . . . .
H7 H 0.2121(19) 0.652(2) 0.6281(15) 0.061(5) Uiso 1 1 d . . . . .
H8 H 0.2902(19) 0.858(2) 0.5131(16) 0.066(5) Uiso 1 1 d . . . . .

loop_
_atom_site_aniso_label
_atom_site_aniso_U_11
_atom_site_aniso_U_22
_atom_site_aniso_U_33
_atom_site_aniso_U_23
_atom_site_aniso_U_13
_atom_site_aniso_U_12
N1 0.0638(9) 0.0748(9) 0.0722(9) -0.0074(7) 0.0307(7) -0.0093(7)
C12 0.0489(9) 0.0786(11) 0.0714(11) -0.0043(9) 0.0159(8) 0.0011(8)
C13 0.0533(9) 0.0752(11) 0.0525(9) -0.0003(7) 0.0125(7) 0.0060(7)
C9 0.0493(8) 0.0481(7) 0.0500(7) 0.0007(6) 0.0152(6) -0.0025(6)
C1 0.0459(7) 0.0517(8) 0.0471(7) 0.0014(6) 0.0111(6) 0.0020(6)
C6 0.0414(7) 0.0475(7) 0.0438(7) -0.0023(5) 0.0082(5) 0.0033(5)
C5 0.0399(7) 0.0429(7) 0.0427(7) -0.0013(5) 0.0063(5) 0.0031(5)
C10 0.0571(9) 0.0587(9) 0.0509(8) 0.0023(6) 0.0112(7) -0.0058(7)
C11 0.0712(11) 0.0713(11) 0.0532(9) -0.0012(7) 0.0240(8) -0.0106(8)
C2 0.0570(9) 0.0531(8) 0.0599(9) 0.0114(7) 0.0172(7) 0.0048(6)
C3 0.0551(9) 0.0488(8) 0.0649(9) 0.0095(7) 0.0158(7) 0.0107(6)
C4 0.0439(7) 0.0452(7) 0.0504(7) 0.0009(6) 0.0088(6) 0.0057(5)
C7 0.0473(8) 0.0499(8) 0.0557(8) -0.0011(6) 0.0166(6) 0.0077(6)
C8 0.0492(8) 0.0463(7) 0.0621(9) 0.0011(6) 0.0150(6) 0.0101(6)

loop_
_atom_type_symbol
_atom_type_description
_atom_type_scat_dispersion_real
_atom_type_scat_dispersion_imag
_atom_type_scat_source
C C 0.0181 0.0091 'International Tables Vol C Tables 4.2.6.8 and 6.1.1.4'
H H 0.0000 0.0000 'International Tables Vol C Tables 4.2.6.8 and 6.1.1.4'
N N 0.0311 0.0180 'International Tables Vol C Tables 4.2.6.8 and 6.1.1.4'

loop_
_geom_angle_atom_site_label_1
_geom_angle_atom_site_label_2
_geom_angle_atom_site_label_3
_geom_angle
_geom_angle_site_symmetry_1
_geom_angle_site_symmetry_3
_geom_angle_publ_flag
C12 N1 C11 116.03(15) . . ?
N1 C12 C13 123.96(17) . . ?
N1 C12 H12 116.4(12) . . ?
C13 C12 H12 119.6(12) . . ?
C12 C13 C9 119.84(16) . . ?
C12 C13 H13 120.7(12) . . ?
C9 C13 H13 119.5(12) . . ?
C13 C9 C10 116.32(14) . . ?
C13 C9 C1 122.25(13) . . ?
C10 C9 C1 121.42(13) . . ?
C2 C1 C6 119.41(13) . . ?
C2 C1 C9 118.99(13) . . ?
C6 C1 C9 121.60(12) . . ?
C1 C6 C5 119.24(12) . . ?
C1 C6 C7 122.60(12) . . ?
C5 C6 C7 118.13(12) . . ?
C4 C5 C6 120.01(12) . . ?
C4 C5 C5 119.61(15) . 3_666 ?
C6 C5 C5 120.38(14) . 3_666 ?
C11 C10 C9 119.55(15) . . ?
C11 C10 H10 119.7(11) . . ?
C9 C10 H10 120.7(11) . . ?
N1 C11 C10 124.21(15) . . ?
N1 C11 H11 115.3(12) . . ?
C10 C11 H11 120.5(12) . . ?
C3 C2 C1 121.46(14) . . ?
C3 C2 H2 119.7(11) . . ?
C1 C2 H2 118.8(11) . . ?
C2 C3 C4 120.99(14) . . ?
C2 C3 H3 119.2(10) . . ?
C4 C3 H3 119.8(10) . . ?
C3 C4 C5 118.85(13) . . ?
C3 C4 C8 122.56(13) . 3_666 ?
C5 C4 C8 118.59(13) . 3_666 ?
C8 C7 C6 121.42(13) . . ?
C8 C7 H7 119.4(10) . . ?
C6 C7 H7 119.2(10) . . ?
C7 C8 C4 121.79(13) . 3_666 ?
C7 C8 H8 119.6(11) . . ?
C4 C8 H8 118.6(11) 3_666 . ?

loop_
_geom_bond_atom_site_label_1
_geom_bond_atom_site_label_2
_geom_bond_distance
_geom_bond_site_symmetry_2
_geom_bond_publ_flag
N1 C12 1.328(2) . ?
N1 C11 1.335(2) . ?
C12 C13 1.383(2) . ?
C12 H12 0.99(2) . ?
C13 C9 1.389(2) . ?
C13 H13 0.99(2) . ?
C9 C10 1.390(2) . ?
C9 C1 1.4893(19) . ?
C1 C2 1.392(2) . ?
C1 C6 1.416(2) . ?
C6 C5 1.4251(18) . ?
C6 C7 1.4380(19) . ?
C5 C4 1.4228(18) . ?
C5 C5 1.431(3) 3_666 ?
C10 C11 1.380(2) . ?
C10 H10 1.00(2) . ?
C11 H11 0.99(2) . ?
C2 C3 1.383(2) . ?
C2 H2 1.014(19) . ?
C3 C4 1.397(2) . ?
C3 H3 1.028(19) . ?
C4 C8 1.433(2) 3_666 ?
C7 C8 1.350(2) . ?
C7 H7 0.990(18) . ?
C8 C4 1.433(2) 3_666 ?
C8 H8 1.014(19) . ?

loop_
_geom_torsion_atom_site_label_1
_geom_torsion_atom_site_label_2
_geom_torsion_atom_site_label_3
_geom_torsion_atom_site_label_4
_geom_torsion
_geom_torsion_site_symmetry_1
_geom_torsion_site_symmetry_2
_geom_torsion_site_symmetry_3
_geom_torsion_site_symmetry_4
_geom_torsion_publ_flag
C11 N1 C12 C13 -2.3(3) . . . . ?
N1 C12 C13 C9 1.5(3) . . . . ?
C12 C13 C9 C10 1.1(2) . . . . ?
C12 C13 C9 C1 -179.90(16) . . . . ?
C13 C9 C1 C2 -120.91(18) . . . . ?
C10 C9 C1 C2 58.1(2) . . . . ?
C13 C9 C1 C6 59.2(2) . . . . ?
C10 C9 C1 C6 -121.82(16) . . . . ?
C2 C1 C6 C5 1.8(2) . . . . ?
C9 C1 C6 C5 -178.29(12) . . . . ?
C2 C1 C6 C7 -176.11(14) . . . . ?
C9 C1 C6 C7 3.8(2) . . . . ?
C1 C6 C5 C4 -0.3(2) . . . . ?
C7 C6 C5 C4 177.76(12) . . . . ?
C1 C6 C5 C5 179.48(14) . . . 3_666 ?
C7 C6 C5 C5 -2.5(2) . . . 3_666 ?
C13 C9 C10 C11 -2.5(2) . . . . ?
C1 C9 C10 C11 178.43(14) . . . . ?
C12 N1 C11 C10 0.7(3) . . . . ?
C9 C10 C11 N1 1.7(3) . . . . ?
C6 C1 C2 C3 -1.8(2) . . . . ?
C9 C1 C2 C3 178.29(14) . . . . ?
C1 C2 C3 C4 0.2(3) . . . . ?
C2 C3 C4 C5 1.4(2) . . . . ?
C2 C3 C4 C8 -177.63(15) . . . 3_666 ?
C6 C5 C4 C3 -1.3(2) . . . . ?
C5 C5 C4 C3 178.93(15) 3_666 . . . ?
C6 C5 C4 C8 177.73(12) . . . 3_666 ?
C5 C5 C4 C8 -2.0(2) 3_666 . . 3_666 ?
C1 C6 C7 C8 -179.52(14) . . . . ?
C5 C6 C7 C8 2.5(2) . . . . ?
C6 C7 C8 C4 -0.2(2) . . . 3_666 ?
